data_2108927
loop_
_publ_author_name
'Shishkina, Svitlana V.'
'Shaposhnyk, Anna M.'
'Baumer, Vyacheslav N.'
'Voloshchuk, Natali I.'
'Bondarenko, Pavlo S.'
'Ukrainets, Igor V.'

_publ_section_title
;
 1-Allyl-4-hydroxy-2,2-dioxo-<i>N</i>-(4-methoxyphenyl)-1<i>H</i>-2\l^6^,1-benzothiazine-3-carboxamide:
 polymorphic transition due to grinding with the loss of the biological
 activity
;
_journal_issue 1
_journal_name_full 'Acta Crystallographica Section B'
_journal_page_first
;
;
_journal_paper_doi 10.1107/S2052520621013093
_journal_volume 78
_journal_year 2022
_chemical_formula_moiety 'C19 H18 N2 O5 S'
_chemical_formula_sum 'C19 H18 N2 O5 S'
_chemical_formula_weight 386.41
_space_group_crystal_system triclinic
_space_group_IT_number 2
_space_group_name_Hall '-P 1'
_space_group_name_H-M_alt 'P -1'
_atom_sites_solution_hydrogens mixed
_audit_creation_method SHELXL-2016/6
_cell_angle_alpha 87.896(4)
_cell_angle_beta 76.578(4)
_cell_angle_gamma 87.155(4)
_cell_formula_units_Z 2
_cell_length_a 7.2868(4)
_cell_length_b 10.6462(5)
_cell_length_c 11.5637(6)
_cell_measurement_reflns_used 3561
_cell_measurement_temperature 293(2)
_cell_measurement_theta_max 32.029
_cell_measurement_theta_min 3.0191
_cell_volume 871.20(8)
_computing_structure_refinement 'SHELXL-2016/6 (Sheldrick, 2016)'
_diffrn_ambient_temperature 293(2)
_diffrn_detector_area_resol_mean 16.1827
_diffrn_measured_fraction_theta_full 0.998
_diffrn_measured_fraction_theta_max 0.998
_diffrn_measurement_device_type 'Xcalibur, Sapphire3'
_diffrn_measurement_method '\w scans'
_diffrn_radiation_type MoK\a
_diffrn_radiation_wavelength 0.71073
_diffrn_reflns_av_R_equivalents 0.0141
_diffrn_reflns_av_unetI/netI 0.0204
_diffrn_reflns_Laue_measured_fraction_full 0.998
_diffrn_reflns_Laue_measured_fraction_max 0.998
_diffrn_reflns_limit_h_max 8
_diffrn_reflns_limit_h_min -8
_diffrn_reflns_limit_k_max 12
_diffrn_reflns_limit_k_min -12
_diffrn_reflns_limit_l_max 13
_diffrn_reflns_limit_l_min -13
_diffrn_reflns_number 7062
_diffrn_reflns_point_group_measured_fraction_full 0.998
_diffrn_reflns_point_group_measured_fraction_max 0.998
_diffrn_reflns_theta_full 24.997
_diffrn_reflns_theta_max 24.997
_diffrn_reflns_theta_min 3.025
_diffrn_source 'Enhance (Mo) X-ray Source'
_exptl_absorpt_coefficient_mu 0.221
_exptl_absorpt_correction_T_max 1.00000
_exptl_absorpt_correction_T_min 0.87185
_exptl_absorpt_correction_type multi-scan
_exptl_absorpt_process_details
;
CrysAlis RED, Agilent Technologies,
Version 1.171.35.11 (release 16-05-2011 CrysAlis171 .NET)
(compiled May 16 2011,17:55:39)
Empirical absorption correction using spherical harmonics,
 implemented in SCALE3 ABSPACK scaling algorithm.
;
_exptl_crystal_colour yellow
_exptl_crystal_density_diffrn 1.473
_exptl_crystal_description stick
_exptl_crystal_F_000 404
_exptl_crystal_size_max 0.300
_exptl_crystal_size_mid 0.050
_exptl_crystal_size_min 0.050
_refine_diff_density_max 0.692
_refine_diff_density_min -0.378
_refine_diff_density_rms 0.085
_refine_ls_extinction_method none
_refine_ls_goodness_of_fit_ref 1.056
_refine_ls_hydrogen_treatment mixed
_refine_ls_matrix_type full
_refine_ls_number_parameters 253
_refine_ls_number_reflns 3069
_refine_ls_number_restraints 0
_refine_ls_restrained_S_all 1.056
_refine_ls_R_factor_all 0.0619
_refine_ls_R_factor_gt 0.0570
_refine_ls_shift/su_max 0.001
_refine_ls_shift/su_mean 0.000
_refine_ls_structure_factor_coef Fsqd
_refine_ls_weighting_details 'w=1/[\s^2^(Fo^2^)+(0.1296P)^2^+0.2789P] where P=(Fo^2^+2Fc^2^)/3'
_refine_ls_weighting_scheme calc
_refine_ls_wR_factor_gt 0.1733
_refine_ls_wR_factor_ref 0.1802
_reflns_Friedel_coverage 0.000
_reflns_number_gt 2732
_reflns_number_total 3069
_reflns_threshold_expression 'I > 2\s(I)'
_cod_data_source_file xk5087sup1.cif
_cod_data_source_block 1t
_cod_database_code 2108927
_shelx_shelxl_version_number 2016/6
_shelx_space_group_comment
;
The symmetry employed for this shelxl refinement is uniquely defined
by the following loop, which should always be used as a source of
symmetry information in preference to the above space-group names.
They are only intended as comments.
;
_shelx_estimated_absorpt_t_min 0.937
_shelx_estimated_absorpt_t_max 0.989

loop_
_space_group_symop_operation_xyz
'x, y, z'
'-x, -y, -z'

loop_
_atom_site_label
_atom_site_type_symbol
_atom_site_fract_x
_atom_site_fract_y
_atom_site_fract_z
_atom_site_U_iso_or_equiv
_atom_site_adp_type
_atom_site_occupancy
_atom_site_site_symmetry_order
_atom_site_calc_flag
_atom_site_refinement_flags_posn
_atom_site_refinement_flags_adp
_atom_site_refinement_flags_occupancy
_atom_site_disorder_assembly
_atom_site_disorder_group
S1 S -0.00116(9) 0.86581(5) 0.83038(5) 0.0396(3) Uani 1 1 d . . . . .
N1 N -0.1822(3) 0.77827(19) 0.88587(18) 0.0410(5) Uani 1 1 d . . . . .
N2 N 0.1541(3) 1.00475(19) 0.5920(2) 0.0415(5) Uani 1 1 d . . . . .
H2 H 0.086(6) 1.030(4) 0.658(4) 0.083(12) Uiso 1 1 d . . . . .
O1 O 0.1627(3) 0.61574(17) 0.58647(16) 0.0476(5) Uani 1 1 d . . . . .
H1 H 0.214(7) 0.692(5) 0.531(5) 0.123(16) Uiso 1 1 d . . . . .
O2 O 0.2471(3) 0.82394(16) 0.49163(15) 0.0469(5) Uani 1 1 d . . . . .
O3 O 0.4882(3) 1.37797(18) 0.27535(17) 0.0550(5) Uani 1 1 d . . . . .
O4 O 0.1398(3) 0.84467(18) 0.89723(16) 0.0525(5) Uani 1 1 d . . . . .
O5 O -0.0738(3) 0.99243(16) 0.82206(17) 0.0527(5) Uani 1 1 d . . . . .
C1 C -0.1492(3) 0.6472(2) 0.8801(2) 0.0383(5) Uani 1 1 d . . . . .
C2 C -0.2506(4) 0.5675(2) 0.9668(2) 0.0445(6) Uani 1 1 d . . . . .
H2A H -0.342518 0.601110 1.028903 0.053 Uiso 1 1 calc R U . . .
C3 C -0.2169(4) 0.4392(2) 0.9618(3) 0.0494(7) Uani 1 1 d . . . . .
H3 H -0.284362 0.386967 1.021218 0.059 Uiso 1 1 calc R U . . .
C4 C -0.0828(4) 0.3877(2) 0.8688(3) 0.0511(7) Uani 1 1 d . . . . .
H4 H -0.059495 0.301041 0.866111 0.061 Uiso 1 1 calc R U . . .
C5 C 0.0160(4) 0.4646(2) 0.7803(3) 0.0455(6) Uani 1 1 d . . . . .
H5 H 0.104533 0.429372 0.717372 0.055 Uiso 1 1 calc R U . . .
C6 C -0.0154(3) 0.5957(2) 0.7839(2) 0.0384(5) Uani 1 1 d . . . . .
C7 C 0.0788(3) 0.6747(2) 0.6852(2) 0.0383(5) Uani 1 1 d . . . . .
C8 C 0.0787(3) 0.8035(2) 0.6899(2) 0.0368(5) Uani 1 1 d . . . . .
C9 C 0.1655(3) 0.8789(2) 0.5845(2) 0.0375(5) Uani 1 1 d . . . . .
C10 C 0.2388(3) 1.0965(2) 0.5074(2) 0.0375(5) Uani 1 1 d . . . . .
C11 C 0.3606(4) 1.0695(2) 0.3994(2) 0.0435(6) Uani 1 1 d . . . . .
H11 H 0.388087 0.986387 0.377145 0.052 Uiso 1 1 calc R U . . .
C12 C 0.4411(4) 1.1659(3) 0.3248(2) 0.0436(6) Uani 1 1 d . . . . .
H12 H 0.523687 1.147168 0.252719 0.052 Uiso 1 1 calc R U . . .
C13 C 0.4004(3) 1.2906(2) 0.3560(2) 0.0416(6) Uani 1 1 d . . . . .
C14 C 0.2770(4) 1.3181(2) 0.4632(2) 0.0462(6) Uani 1 1 d . . . . .
H14 H 0.247669 1.401281 0.484921 0.055 Uiso 1 1 calc R U . . .
C15 C 0.1976(4) 1.2206(2) 0.5378(2) 0.0440(6) Uani 1 1 d . . . . .
H15 H 0.114884 1.239083 0.609946 0.053 Uiso 1 1 calc R U . . .
C16 C 0.4551(5) 1.5060(3) 0.3062(3) 0.0617(8) Uani 1 1 d . . . . .
H16A H 0.323806 1.529045 0.314277 0.093 Uiso 1 1 calc R U . . .
H16B H 0.529835 1.557708 0.245035 0.093 Uiso 1 1 calc R U . . .
H16C H 0.489418 1.518119 0.380199 0.093 Uiso 1 1 calc R U . . .
C17 C -0.3510(4) 0.8373(3) 0.9628(3) 0.0502(7) Uani 1 1 d . . . . .
H17A H -0.459219 0.788299 0.961645 0.060 Uiso 1 1 calc R U . . .
H17B H -0.373193 0.920696 0.930740 0.060 Uiso 1 1 calc R U . . .
C18 C -0.3360(5) 0.8484(3) 1.0902(3) 0.0647(9) Uani 1 1 d . . . . .
H18 H -0.224769 0.878129 1.103196 0.078 Uiso 1 1 calc R U . . .
C19 C -0.4664(7) 0.8196(3) 1.1821(4) 0.0898(13) Uani 1 1 d . . . . .
H19A H -0.579497 0.789627 1.172405 0.108 Uiso 1 1 calc R U . . .
H19B H -0.447449 0.828853 1.258084 0.108 Uiso 1 1 calc R U . . .

loop_
_atom_site_aniso_label
_atom_site_aniso_U_11
_atom_site_aniso_U_22
_atom_site_aniso_U_33
_atom_site_aniso_U_23
_atom_site_aniso_U_13
_atom_site_aniso_U_12
S1 0.0504(4) 0.0310(4) 0.0337(4) -0.0029(2) -0.0010(3) -0.0068(3)
N1 0.0456(12) 0.0333(11) 0.0392(11) 0.0001(8) 0.0004(9) -0.0033(9)
N2 0.0519(13) 0.0314(11) 0.0362(11) 0.0005(9) -0.0005(10) -0.0016(9)
O1 0.0634(12) 0.0341(9) 0.0403(10) -0.0075(7) -0.0016(8) 0.0010(8)
O2 0.0607(11) 0.0390(10) 0.0353(9) -0.0038(7) 0.0011(8) -0.0039(8)
O3 0.0656(13) 0.0491(11) 0.0471(11) 0.0130(9) -0.0059(9) -0.0143(9)
O4 0.0568(11) 0.0576(12) 0.0445(10) -0.0040(8) -0.0110(9) -0.0161(9)
O5 0.0718(13) 0.0310(9) 0.0451(10) -0.0045(7) 0.0079(9) -0.0022(8)
C1 0.0416(13) 0.0339(12) 0.0405(13) 0.0007(10) -0.0110(10) -0.0059(10)
C2 0.0454(14) 0.0435(14) 0.0436(14) 0.0040(11) -0.0076(11) -0.0089(11)
C3 0.0545(16) 0.0409(14) 0.0545(16) 0.0123(12) -0.0158(13) -0.0150(12)
C4 0.0602(17) 0.0315(13) 0.0652(18) 0.0053(12) -0.0217(14) -0.0070(11)
C5 0.0520(15) 0.0324(13) 0.0527(15) -0.0017(11) -0.0134(12) -0.0018(11)
C6 0.0401(13) 0.0319(12) 0.0439(13) -0.0010(10) -0.0111(10) -0.0030(10)
C7 0.0412(13) 0.0342(12) 0.0393(13) -0.0062(10) -0.0088(10) 0.0016(10)
C8 0.0436(13) 0.0300(12) 0.0340(12) -0.0016(9) -0.0033(10) -0.0016(10)
C9 0.0405(13) 0.0363(12) 0.0351(12) -0.0026(10) -0.0074(10) -0.0013(10)
C10 0.0402(13) 0.0368(12) 0.0349(12) 0.0007(9) -0.0073(10) -0.0034(10)
C11 0.0476(14) 0.0398(13) 0.0395(13) -0.0008(10) -0.0031(11) -0.0005(10)
C12 0.0431(14) 0.0494(15) 0.0351(12) 0.0001(10) -0.0024(10) -0.0015(11)
C13 0.0433(13) 0.0440(14) 0.0376(13) 0.0083(10) -0.0098(11) -0.0091(10)
C14 0.0570(16) 0.0353(13) 0.0449(14) 0.0010(10) -0.0084(12) -0.0063(11)
C15 0.0549(15) 0.0372(13) 0.0351(13) 0.0000(10) -0.0001(11) -0.0038(11)
C16 0.071(2) 0.0480(16) 0.0654(19) 0.0180(14) -0.0148(16) -0.0165(14)
C17 0.0482(15) 0.0414(14) 0.0529(16) 0.0050(11) 0.0026(12) 0.0049(11)
C18 0.078(2) 0.0506(17) 0.0553(18) -0.0108(14) 0.0064(16) 0.0010(15)
C19 0.128(4) 0.062(2) 0.061(2) -0.0071(17) 0.015(2) 0.007(2)

loop_
_atom_type_symbol
_atom_type_description
_atom_type_scat_dispersion_real
_atom_type_scat_dispersion_imag
_atom_type_scat_source
C C 0.0033 0.0016 'International Tables Vol C Tables 4.2.6.8 and 6.1.1.4'
H H 0.0000 0.0000 'International Tables Vol C Tables 4.2.6.8 and 6.1.1.4'
N N 0.0061 0.0033 'International Tables Vol C Tables 4.2.6.8 and 6.1.1.4'
O O 0.0106 0.0060 'International Tables Vol C Tables 4.2.6.8 and 6.1.1.4'
S S 0.1246 0.1234 'International Tables Vol C Tables 4.2.6.8 and 6.1.1.4'

loop_
_geom_angle_atom_site_label_1
_geom_angle_atom_site_label_2
_geom_angle_atom_site_label_3
_geom_angle
_geom_angle_site_symmetry_1
_geom_angle_site_symmetry_3
_geom_angle_publ_flag
O4 S1 O5 116.96(12) . . ?
O4 S1 N1 109.87(11) . . ?
O5 S1 N1 107.23(11) . . ?
O4 S1 C8 109.74(12) . . ?
O5 S1 C8 110.74(11) . . ?
N1 S1 C8 101.11(11) . . ?
C1 N1 C17 122.8(2) . . ?
C1 N1 S1 116.92(16) . . ?
C17 N1 S1 118.49(17) . . ?
C9 N2 C10 129.0(2) . . ?
C9 N2 H2 113(3) . . ?
C10 N2 H2 118(3) . . ?
C7 O1 H1 100(3) . . ?
C9 O2 H1 100(2) . . ?
C13 O3 C16 117.2(2) . . ?
C2 C1 N1 120.8(2) . . ?
C2 C1 C6 119.4(2) . . ?
N1 C1 C6 119.7(2) . . ?
C3 C2 C1 120.8(2) . . ?
C3 C2 H2A 119.6 . . ?
C1 C2 H2A 119.6 . . ?
C2 C3 C4 120.2(2) . . ?
C2 C3 H3 119.9 . . ?
C4 C3 H3 119.9 . . ?
C5 C4 C3 120.0(2) . . ?
C5 C4 H4 120.0 . . ?
C3 C4 H4 120.0 . . ?
C4 C5 C6 120.7(3) . . ?
C4 C5 H5 119.6 . . ?
C6 C5 H5 119.6 . . ?
C5 C6 C1 118.8(2) . . ?
C5 C6 C7 120.0(2) . . ?
C1 C6 C7 121.1(2) . . ?
O1 C7 C8 120.8(2) . . ?
O1 C7 C6 116.1(2) . . ?
C8 C7 C6 123.1(2) . . ?
C7 C8 C9 120.6(2) . . ?
C7 C8 S1 115.70(18) . . ?
C9 C8 S1 123.21(17) . . ?
O2 C9 N2 122.7(2) . . ?
O2 C9 C8 119.0(2) . . ?
N2 C9 C8 118.4(2) . . ?
C15 C10 C11 119.1(2) . . ?
C15 C10 N2 116.5(2) . . ?
C11 C10 N2 124.5(2) . . ?
C12 C11 C10 120.0(2) . . ?
C12 C11 H11 120.0 . . ?
C10 C11 H11 120.0 . . ?
C11 C12 C13 120.8(2) . . ?
C11 C12 H12 119.6 . . ?
C13 C12 H12 119.6 . . ?
O3 C13 C14 124.9(2) . . ?
O3 C13 C12 115.7(2) . . ?
C14 C13 C12 119.4(2) . . ?
C13 C14 C15 119.3(2) . . ?
C13 C14 H14 120.4 . . ?
C15 C14 H14 120.4 . . ?
C10 C15 C14 121.4(2) . . ?
C10 C15 H15 119.3 . . ?
C14 C15 H15 119.3 . . ?
O3 C16 H16A 109.5 . . ?
O3 C16 H16B 109.5 . . ?
H16A C16 H16B 109.5 . . ?
O3 C16 H16C 109.5 . . ?
H16A C16 H16C 109.5 . . ?
H16B C16 H16C 109.5 . . ?
N1 C17 C18 113.5(2) . . ?
N1 C17 H17A 108.9 . . ?
C18 C17 H17A 108.9 . . ?
N1 C17 H17B 108.9 . . ?
C18 C17 H17B 108.9 . . ?
H17A C17 H17B 107.7 . . ?
C19 C18 C17 124.6(4) . . ?
C19 C18 H18 117.7 . . ?
C17 C18 H18 117.7 . . ?
C18 C19 H19A 120.0 . . ?
C18 C19 H19B 120.0 . . ?
H19A C19 H19B 120.0 . . ?

loop_
_geom_bond_atom_site_label_1
_geom_bond_atom_site_label_2
_geom_bond_distance
_geom_bond_site_symmetry_2
_geom_bond_publ_flag
S1 O4 1.427(2) . ?
S1 O5 1.4319(19) . ?
S1 N1 1.645(2) . ?
S1 C8 1.737(2) . ?
N1 C1 1.405(3) . ?
N1 C17 1.469(3) . ?
N2 C9 1.342(3) . ?
N2 C10 1.415(3) . ?
N2 H2 0.86(4) . ?
O1 C7 1.327(3) . ?
O1 H1 1.04(5) . ?
O2 C9 1.251(3) . ?
O2 H1 1.48(5) . ?
O3 C13 1.365(3) . ?
O3 C16 1.417(4) . ?
C1 C2 1.388(3) . ?
C1 C6 1.406(3) . ?
C2 C3 1.376(4) . ?
C2 H2A 0.9300 . ?
C3 C4 1.384(4) . ?
C3 H3 0.9300 . ?
C4 C5 1.375(4) . ?
C4 H4 0.9300 . ?
C5 C6 1.404(3) . ?
C5 H5 0.9300 . ?
C6 C7 1.451(4) . ?
C7 C8 1.374(3) . ?
C8 C9 1.467(3) . ?
C10 C15 1.380(3) . ?
C10 C11 1.384(3) . ?
C11 C12 1.379(4) . ?
C11 H11 0.9300 . ?
C12 C13 1.388(4) . ?
C12 H12 0.9300 . ?
C13 C14 1.383(4) . ?
C14 C15 1.386(3) . ?
C14 H14 0.9300 . ?
C15 H15 0.9300 . ?
C16 H16A 0.9600 . ?
C16 H16B 0.9600 . ?
C16 H16C 0.9600 . ?
C17 C18 1.511(4) . ?
C17 H17A 0.9700 . ?
C17 H17B 0.9700 . ?
C18 C19 1.290(5) . ?
C18 H18 0.9300 . ?
C19 H19A 0.9300 . ?
C19 H19B 0.9300 . ?

loop_
_geom_hbond_atom_site_label_D
_geom_hbond_atom_site_label_H
_geom_hbond_atom_site_label_A
_geom_hbond_distance_DH
_geom_hbond_distance_HA
_geom_hbond_distance_DA
_geom_hbond_angle_DHA
_geom_hbond_site_symmetry_A
O1 H1 O2 1.04(5) 1.48(5) 2.477(2) 159(5) .
N2 H2 O5 0.86(4) 2.02(4) 2.793(3) 150(4) .

loop_
_geom_torsion_atom_site_label_1
_geom_torsion_atom_site_label_2
_geom_torsion_atom_site_label_3
_geom_torsion_atom_site_label_4
_geom_torsion
_geom_torsion_site_symmetry_1
_geom_torsion_site_symmetry_2
_geom_torsion_site_symmetry_3
_geom_torsion_site_symmetry_4
_geom_torsion_publ_flag
O4 S1 N1 C1 -64.2(2) . . . . ?
O5 S1 N1 C1 167.75(17) . . . . ?
C8 S1 N1 C1 51.7(2) . . . . ?
O4 S1 N1 C17 101.0(2) . . . . ?
O5 S1 N1 C17 -27.1(2) . . . . ?
C8 S1 N1 C17 -143.1(2) . . . . ?
C17 N1 C1 C2 -15.5(4) . . . . ?
S1 N1 C1 C2 149.0(2) . . . . ?
C17 N1 C1 C6 162.8(2) . . . . ?
S1 N1 C1 C6 -32.7(3) . . . . ?
N1 C1 C2 C3 -179.3(2) . . . . ?
C6 C1 C2 C3 2.4(4) . . . . ?
C1 C2 C3 C4 -1.1(4) . . . . ?
C2 C3 C4 C5 -0.6(4) . . . . ?
C3 C4 C5 C6 1.0(4) . . . . ?
C4 C5 C6 C1 0.4(4) . . . . ?
C4 C5 C6 C7 -175.1(2) . . . . ?
C2 C1 C6 C5 -2.0(4) . . . . ?
N1 C1 C6 C5 179.7(2) . . . . ?
C2 C1 C6 C7 173.4(2) . . . . ?
N1 C1 C6 C7 -5.0(4) . . . . ?
C5 C6 C7 O1 12.4(3) . . . . ?
C1 C6 C7 O1 -162.9(2) . . . . ?
C5 C6 C7 C8 -169.5(2) . . . . ?
C1 C6 C7 C8 15.2(4) . . . . ?
O1 C7 C8 C9 2.2(4) . . . . ?
C6 C7 C8 C9 -175.8(2) . . . . ?
O1 C7 C8 S1 -169.76(19) . . . . ?
C6 C7 C8 S1 12.2(3) . . . . ?
O4 S1 C8 C7 74.9(2) . . . . ?
O5 S1 C8 C7 -154.48(19) . . . . ?
N1 S1 C8 C7 -41.1(2) . . . . ?
O4 S1 C8 C9 -96.8(2) . . . . ?
O5 S1 C8 C9 33.8(2) . . . . ?
N1 S1 C8 C9 147.2(2) . . . . ?
C10 N2 C9 O2 -5.8(4) . . . . ?
C10 N2 C9 C8 174.1(2) . . . . ?
C7 C8 C9 O2 -3.1(4) . . . . ?
S1 C8 C9 O2 168.23(19) . . . . ?
C7 C8 C9 N2 176.9(2) . . . . ?
S1 C8 C9 N2 -11.7(3) . . . . ?
C9 N2 C10 C15 178.1(2) . . . . ?
C9 N2 C10 C11 -3.2(4) . . . . ?
C15 C10 C11 C12 1.0(4) . . . . ?
N2 C10 C11 C12 -177.7(2) . . . . ?
C10 C11 C12 C13 -0.6(4) . . . . ?
C16 O3 C13 C14 2.4(4) . . . . ?
C16 O3 C13 C12 -177.8(2) . . . . ?
C11 C12 C13 O3 180.0(2) . . . . ?
C11 C12 C13 C14 -0.2(4) . . . . ?
O3 C13 C14 C15 -179.7(2) . . . . ?
C12 C13 C14 C15 0.5(4) . . . . ?
C11 C10 C15 C14 -0.7(4) . . . . ?
N2 C10 C15 C14 178.1(2) . . . . ?
C13 C14 C15 C10 -0.1(4) . . . . ?
C1 N1 C17 C18 82.2(3) . . . . ?
S1 N1 C17 C18 -82.0(3) . . . . ?
N1 C17 C18 C19 -134.2(3) . . . . ?

_cod_database_fobs_code 2108927
